data_1552427
loop_
_publ_author_name
'Ma , Yudong'
'Zhou, Yecheng'
'Jin, Jianqun'
'Wang , Wei'
'Liu, Xitong'
'Xu, Haixiao'
'Zhang, Jing'
'Huang, Wei'

_publ_section_title
;
 Pentacene derivative/DTTCNQ cocrystals: Alkyl-confined mixed
 heterojunctions with molecular alignment and transport property tuning
;
_journal_name_full 'Chemical Science'
_journal_paper_doi 10.1039/C9SC04807C
_journal_year 2019
_chemical_formula_moiety 'C58 H54 N4 S2 Si2'
_chemical_formula_sum 'C58 H54 N4 S2 Si2'
_chemical_formula_weight 927.35
_space_group_crystal_system monoclinic
_space_group_IT_number 14
_space_group_name_Hall '-P 2yn'
_space_group_name_H-M_alt 'P 1 21/n 1'
_symmetry_space_group_name_Hall '-P 2yn'
_symmetry_space_group_name_H-M 'P 1 21/n 1'
_atom_sites_solution_hydrogens geom
_audit_block_doi 10.5517/ccdc.csd.cc22dr19
_audit_creation_method SHELXL-2016/6
_audit_update_record
;
2019-05-27 deposited with the CCDC.    2019-10-14 downloaded from the CCDC.
;
_cell_angle_alpha 90
_cell_angle_beta 104.049(4)
_cell_angle_gamma 90
_cell_formula_units_Z 2
_cell_length_a 15.420(2)
_cell_length_b 7.7100(11)
_cell_length_c 21.640(3)
_cell_measurement_reflns_used 6250
_cell_measurement_temperature 300(2)
_cell_measurement_theta_max 27.49
_cell_measurement_theta_min 2.63
_cell_volume 2495.8(6)
_computing_cell_refinement 'Bruker SAINT'
_computing_data_collection 'Bruker APEX2'
_computing_data_reduction 'Bruker SAINT'
_computing_molecular_graphics 'Bruker SHELXTL'
_computing_publication_material 'Bruker SHELXTL'
_computing_structure_refinement 'SHELXL-2016/6 (Sheldrick, 2016)'
_computing_structure_solution 'SHELXT 2014/5 (Sheldrick, 2014)'
_diffrn_ambient_temperature 300(2)
_diffrn_measured_fraction_theta_full 0.960
_diffrn_measured_fraction_theta_max 0.960
_diffrn_measurement_device_type 'Bruker APEX-II CCD'
_diffrn_measurement_method '\f and \w scans'
_diffrn_radiation_type MoK\a
_diffrn_radiation_wavelength 0.71073
_diffrn_reflns_av_R_equivalents 0.0532
_diffrn_reflns_av_unetI/netI 0.0646
_diffrn_reflns_Laue_measured_fraction_full 0.960
_diffrn_reflns_Laue_measured_fraction_max 0.960
_diffrn_reflns_limit_h_max 18
_diffrn_reflns_limit_h_min -16
_diffrn_reflns_limit_k_max 9
_diffrn_reflns_limit_k_min -9
_diffrn_reflns_limit_l_max 25
_diffrn_reflns_limit_l_min -25
_diffrn_reflns_number 13336
_diffrn_reflns_point_group_measured_fraction_full 0.960
_diffrn_reflns_point_group_measured_fraction_max 0.960
_diffrn_reflns_theta_full 25.000
_diffrn_reflns_theta_max 25.000
_diffrn_reflns_theta_min 1.940
_exptl_absorpt_coefficient_mu 0.197
_exptl_absorpt_correction_T_max 0.962
_exptl_absorpt_correction_T_min 0.908
_exptl_absorpt_correction_type multi-scan
_exptl_crystal_colour black
_exptl_crystal_density_diffrn 1.234
_exptl_crystal_description block
_exptl_crystal_F_000 980
_exptl_crystal_size_max 0.500
_exptl_crystal_size_mid 0.300
_exptl_crystal_size_min 0.200
_refine_diff_density_max 0.630
_refine_diff_density_min -0.389
_refine_diff_density_rms 0.068
_refine_ls_extinction_method none
_refine_ls_goodness_of_fit_ref 1.103
_refine_ls_hydrogen_treatment constr
_refine_ls_matrix_type full
_refine_ls_number_parameters 342
_refine_ls_number_reflns 4216
_refine_ls_number_restraints 362
_refine_ls_restrained_S_all 1.138
_refine_ls_R_factor_all 0.1468
_refine_ls_R_factor_gt 0.1044
_refine_ls_shift/su_max 0.000
_refine_ls_shift/su_mean 0.000
_refine_ls_structure_factor_coef Fsqd
_refine_ls_weighting_details 'w=1/[\s^2^(Fo^2^)+(0.0842P)^2^+7.1292P] where P=(Fo^2^+2Fc^2^)/3'
_refine_ls_weighting_scheme calc
_refine_ls_wR_factor_gt 0.2377
_refine_ls_wR_factor_ref 0.2558
_reflns_Friedel_coverage 0.000
_reflns_number_gt 2852
_reflns_number_total 4216
_reflns_threshold_expression 'I > 2\s(I)'
_cod_data_source_file c9sc04807c2.cif
_cod_data_source_block zjjjq20180106_0m_a
_cod_database_code 1552427
_shelx_shelxl_version_number 2016/6
_shelx_space_group_comment
;
The symmetry employed for this shelxl refinement is uniquely defined
by the following loop, which should always be used as a source of
symmetry information in preference to the above space-group names.
They are only intended as comments.
;
_shelx_estimated_absorpt_t_min 0.908
_shelx_estimated_absorpt_t_max 0.962

loop_
_space_group_symop_operation_xyz
'x, y, z'
'-x+1/2, y+1/2, -z+1/2'
'-x, -y, -z'
'x-1/2, -y-1/2, z-1/2'

loop_
_atom_site_label
_atom_site_type_symbol
_atom_site_fract_x
_atom_site_fract_y
_atom_site_fract_z
_atom_site_U_iso_or_equiv
_atom_site_adp_type
_atom_site_occupancy
_atom_site_site_symmetry_order
_atom_site_calc_flag
_atom_site_refinement_flags_posn
_atom_site_refinement_flags_adp
_atom_site_refinement_flags_occupancy
_atom_site_disorder_assembly
_atom_site_disorder_group
C1 C 0.4382(4) 0.1407(8) 0.3417(3) 0.0575(14) Uani 1 1 d . U . A 1
H1 H 0.426159 0.177556 0.299593 0.069 Uiso 1 1 calc R U . A 1
C2 C 0.5198(4) 0.0680(6) 0.3716(2) 0.0396(11) Uani 1 1 d . U . A 1
H2 H 0.568040 0.049994 0.353582 0.048 Uiso 1 1 calc R U . A 1
C3 C 0.5158(4) 0.0237(6) 0.4383(2) 0.0446(12) Uani 1 1 d . U . A 1
C4 C 0.4337(4) 0.0697(6) 0.4506(2) 0.0430(12) Uani 1 1 d . U . A 1
C5 C 0.4132(4) 0.0559(6) 0.5122(2) 0.0439(12) Uani 1 1 d . U . A 1
C6 C 0.3367(4) 0.1176(7) 0.5252(3) 0.0513(13) Uani 1 1 d . U . A 1
C7 C 0.3205(4) 0.1298(8) 0.5881(3) 0.0589(15) Uani 1 1 d . U . A 1
C8 C 0.2619(4) 0.1879(9) 0.4783(3) 0.0635(16) Uani 1 1 d . U . A 1
C9 C 0.1781(4) 0.8041(9) 0.3453(3) 0.0646(17) Uani 1 1 d . U . B 1
H9A H 0.131884 0.857727 0.313167 0.097 Uiso 1 1 calc R U . B 1
H9B H 0.193526 0.878344 0.381954 0.097 Uiso 1 1 calc R U . B 1
H9C H 0.157066 0.694850 0.357240 0.097 Uiso 1 1 calc R U . B 1
C10 C 0.4893(4) 0.6870(10) 0.2392(3) 0.0717(19) Uani 1 1 d . U . B 1
H10A H 0.475616 0.729513 0.196270 0.108 Uiso 1 1 calc R U . B 1
H10B H 0.501699 0.564995 0.239346 0.108 Uiso 1 1 calc R U . B 1
H10C H 0.540688 0.746934 0.263972 0.108 Uiso 1 1 calc R U . B 1
C11 C 0.4901(3) 0.5890(6) 0.3714(2) 0.0391(12) Uani 1 1 d . U . B 1
H11 H 0.538783 0.567521 0.354202 0.047 Uiso 1 1 calc R U . B 1
C12 C 0.2586(4) 0.7751(7) 0.3198(3) 0.0453(12) Uani 1 1 d . U . B 1
C13 C 0.2616(4) 0.8258(7) 0.2601(3) 0.0551(14) Uani 1 1 d . U . B 1
H13 H 0.212144 0.882277 0.235051 0.066 Uiso 1 1 calc R U . B 1
C14 C 0.3356(4) 0.7969(8) 0.2346(3) 0.0557(14) Uani 1 1 d . U . B 1
H14 H 0.333016 0.833705 0.193300 0.067 Uiso 1 1 calc R U . B 1
C15 C 0.4106(4) 0.7179(7) 0.2678(2) 0.0491(13) Uani 1 1 d . U . B 1
C16 C 0.4142(3) 0.6649(6) 0.3330(2) 0.0392(11) Uani 1 1 d . U . B 1
C17 C 0.3380(3) 0.6940(6) 0.3587(2) 0.0390(11) Uani 1 1 d . U . B 1
C18 C 0.3430(3) 0.6476(6) 0.4216(2) 0.0396(11) Uani 1 1 d . U . B 1
H18 H 0.293326 0.664925 0.438122 0.048 Uiso 1 1 calc R U . B 1
C19 C 0.4206(3) 0.5755(6) 0.4611(2) 0.0349(11) Uani 1 1 d . U . B 1
C20 C 0.4248(3) 0.5322(6) 0.5262(2) 0.0354(11) Uani 1 1 d . U . B 1
C21 C 0.5039(3) 0.4568(6) 0.5647(2) 0.0329(11) Uani 1 1 d . U . B 1
C22 C 0.3493(3) 0.5647(7) 0.5517(2) 0.0400(12) Uani 1 1 d . U . B 1
C23 C 0.2848(4) 0.5895(8) 0.5722(3) 0.0529(14) Uani 1 1 d . U . B 1
C24 C 0.0327(6) 0.4302(14) 0.6179(5) 0.132(4) Uani 1 1 d . U . C 1
H24A H 0.051837 0.441327 0.663410 0.198 Uiso 1 1 calc R U . C 1
H24B H -0.000740 0.324852 0.607358 0.198 Uiso 1 1 calc R U . C 1
H24C H -0.004270 0.527368 0.600752 0.198 Uiso 1 1 calc R U . C 1
C25 C 0.1142(5) 0.4257(10) 0.5898(4) 0.096(3) Uani 1 1 d D U . C 1
H25A H 0.093990 0.413722 0.543974 0.115 Uiso 1 1 calc R U . C 1
H25B H 0.149353 0.323724 0.605871 0.115 Uiso 1 1 calc R U . C 1
C26A C 0.3182(16) 0.621(4) 0.7254(15) 0.132(9) Uani 0.581(12) 1 d D U P B 1
H26A H 0.316243 0.497306 0.720733 0.199 Uiso 0.581(12) 1 calc R U P B 1
H26B H 0.331685 0.650475 0.769836 0.199 Uiso 0.581(12) 1 calc R U P B 1
H26C H 0.363596 0.667554 0.706623 0.199 Uiso 0.581(12) 1 calc R U P B 1
C27A C 0.2295(10) 0.696(3) 0.6927(6) 0.108(5) Uani 0.581(12) 1 d D U P B 1
H27A H 0.234139 0.821659 0.693172 0.130 Uiso 0.581(12) 1 calc R U P B 1
H27B H 0.185934 0.664585 0.716465 0.130 Uiso 0.581(12) 1 calc R U P B 1
C28A C 0.1247(11) 0.8332(17) 0.5554(9) 0.112(5) Uani 0.581(12) 1 d D U P B 1
H28A H 0.169196 0.920699 0.553475 0.134 Uiso 0.581(12) 1 calc R U P B 1
H28B H 0.097768 0.796110 0.512184 0.134 Uiso 0.581(12) 1 calc R U P B 1
C29A C 0.0546(13) 0.912(3) 0.5831(11) 0.178(10) Uani 0.581(12) 1 d D U P B 1
H29A H 0.013287 0.823563 0.588755 0.267 Uiso 0.581(12) 1 calc R U P B 1
H29B H 0.023233 0.999436 0.554778 0.267 Uiso 0.581(12) 1 calc R U P B 1
H29C H 0.081967 0.963070 0.623518 0.267 Uiso 0.581(12) 1 calc R U P B 1
C26B C 0.3196(16) 0.698(4) 0.726(2) 0.106(10) Uani 0.419(12) 1 d D U P B 2
H26D H 0.368460 0.678280 0.706804 0.159 Uiso 0.419(12) 1 calc R U P B 2
H26E H 0.339281 0.679122 0.771334 0.159 Uiso 0.419(12) 1 calc R U P B 2
H26F H 0.299167 0.815666 0.718435 0.159 Uiso 0.419(12) 1 calc R U P B 2
C27B C 0.2445(13) 0.576(3) 0.6984(6) 0.094(5) Uani 0.419(12) 1 d D U P B 2
H27C H 0.199338 0.584627 0.722597 0.113 Uiso 0.419(12) 1 calc R U P B 2
H27D H 0.267288 0.457957 0.702765 0.113 Uiso 0.419(12) 1 calc R U P B 2
C28B C 0.105(2) 0.777(3) 0.5403(12) 0.153(10) Uani 0.419(12) 1 d D U P B 2
H28C H 0.127657 0.821886 0.505508 0.184 Uiso 0.419(12) 1 calc R U P B 2
H28D H 0.041019 0.754253 0.530201 0.184 Uiso 0.419(12) 1 calc R U P B 2
C29B C 0.1486(14) 0.834(3) 0.6059(12) 0.108(6) Uani 0.419(12) 1 d D U P B 2
H29D H 0.195633 0.754122 0.624418 0.162 Uiso 0.419(12) 1 calc R U P B 2
H29E H 0.105411 0.836186 0.631251 0.162 Uiso 0.419(12) 1 calc R U P B 2
H29F H 0.173272 0.947699 0.604662 0.162 Uiso 0.419(12) 1 calc R U P B 2
N1 N 0.3045(4) 0.1457(9) 0.6368(3) 0.0827(18) Uani 1 1 d . U . . .
N2 N 0.1995(4) 0.2424(10) 0.4440(3) 0.094(2) Uani 1 1 d . U . . .
S1 S 0.36292(11) 0.1591(2) 0.38455(8) 0.0628(5) Uani 1 1 d . U . . .
Si1 Si 0.18810(13) 0.6206(3) 0.60782(10) 0.0739(7) Uani 1 1 d D U . . .

loop_
_atom_site_aniso_label
_atom_site_aniso_U_11
_atom_site_aniso_U_22
_atom_site_aniso_U_33
_atom_site_aniso_U_23
_atom_site_aniso_U_13
_atom_site_aniso_U_12
C1 0.066(3) 0.060(4) 0.041(3) 0.007(3) 0.003(2) 0.006(3)
C2 0.055(3) 0.032(2) 0.029(3) 0.001(2) 0.006(2) -0.007(2)
C3 0.050(3) 0.037(3) 0.044(3) -0.001(2) 0.005(2) -0.007(2)
C4 0.051(3) 0.034(3) 0.038(3) 0.002(2) 0.000(2) -0.002(2)
C5 0.047(3) 0.038(3) 0.044(3) -0.002(2) 0.005(2) -0.006(2)
C6 0.052(3) 0.048(3) 0.051(3) -0.001(3) 0.006(2) -0.009(3)
C7 0.052(4) 0.061(4) 0.063(4) 0.003(3) 0.013(3) 0.007(3)
C8 0.054(4) 0.074(4) 0.061(4) -0.008(3) 0.011(3) 0.005(3)
C9 0.053(4) 0.071(4) 0.063(4) 0.004(3) 0.003(3) 0.013(3)
C10 0.070(4) 0.109(6) 0.040(3) 0.010(4) 0.019(3) -0.013(4)
C11 0.039(3) 0.045(3) 0.036(3) 0.000(2) 0.015(2) -0.011(2)
C12 0.047(3) 0.038(3) 0.045(3) -0.004(2) 0.000(2) -0.006(2)
C13 0.060(3) 0.051(3) 0.045(3) 0.007(3) -0.006(3) -0.003(3)
C14 0.066(4) 0.060(4) 0.036(3) 0.008(3) 0.003(3) -0.015(3)
C15 0.056(3) 0.057(3) 0.032(3) 0.002(2) 0.007(2) -0.015(3)
C16 0.043(3) 0.040(3) 0.034(3) 0.000(2) 0.007(2) -0.012(2)
C17 0.041(3) 0.035(3) 0.038(3) 0.001(2) 0.005(2) -0.010(2)
C18 0.038(3) 0.042(3) 0.040(3) 0.000(2) 0.011(2) -0.002(2)
C19 0.035(3) 0.034(2) 0.036(3) -0.001(2) 0.011(2) -0.008(2)
C20 0.033(3) 0.038(3) 0.037(3) 0.000(2) 0.014(2) -0.006(2)
C21 0.033(3) 0.034(2) 0.034(3) 0.000(2) 0.013(2) -0.009(2)
C22 0.039(3) 0.045(3) 0.037(3) 0.001(2) 0.012(2) -0.005(2)
C23 0.046(3) 0.072(4) 0.044(3) -0.002(3) 0.017(3) -0.004(3)
C24 0.094(7) 0.134(8) 0.199(11) -0.022(8) 0.095(7) -0.036(6)
C25 0.072(5) 0.091(5) 0.145(7) -0.020(5) 0.065(5) -0.006(4)
C26A 0.189(18) 0.15(2) 0.064(10) 0.015(14) 0.041(9) 0.082(16)
C27A 0.108(10) 0.126(13) 0.111(7) -0.049(8) 0.067(7) 0.012(8)
C28A 0.059(10) 0.076(7) 0.187(14) -0.057(8) 0.003(10) -0.014(6)
C29A 0.141(17) 0.175(18) 0.21(2) -0.010(17) 0.037(14) 0.071(13)
C26B 0.080(14) 0.14(2) 0.104(16) -0.03(2) 0.030(9) 0.034(12)
C27B 0.143(15) 0.092(12) 0.078(8) -0.033(8) 0.086(8) -0.008(10)
C28B 0.073(16) 0.17(2) 0.191(16) -0.027(14) -0.008(14) 0.025(16)
C29B 0.061(12) 0.094(10) 0.178(16) -0.032(11) 0.045(12) 0.007(9)
N1 0.085(4) 0.100(5) 0.069(4) 0.005(4) 0.032(3) 0.017(4)
N2 0.065(4) 0.130(6) 0.077(4) -0.006(4) 0.000(3) 0.028(4)
S1 0.0668(11) 0.0608(10) 0.0542(9) 0.0024(8) 0.0021(7) 0.0008(8)
Si1 0.0586(12) 0.0839(13) 0.0952(15) -0.0189(11) 0.0495(11) -0.0062(10)

loop_
_atom_type_symbol
_atom_type_description
_atom_type_scat_dispersion_real
_atom_type_scat_dispersion_imag
_atom_type_scat_source
C C 0.0033 0.0016 'International Tables Vol C Tables 4.2.6.8 and 6.1.1.4'
H H 0.0000 0.0000 'International Tables Vol C Tables 4.2.6.8 and 6.1.1.4'
N N 0.0061 0.0033 'International Tables Vol C Tables 4.2.6.8 and 6.1.1.4'
S S 0.1246 0.1234 'International Tables Vol C Tables 4.2.6.8 and 6.1.1.4'
Si Si 0.0817 0.0704 'International Tables Vol C Tables 4.2.6.8 and 6.1.1.4'

loop_
_geom_angle_atom_site_label_1
_geom_angle_atom_site_label_2
_geom_angle_atom_site_label_3
_geom_angle
_geom_angle_site_symmetry_1
_geom_angle_site_symmetry_3
C2 C1 S1 117.0(4) . .
C2 C1 H1 121.5 . .
S1 C1 H1 121.5 . .
C1 C2 C3 107.2(5) . .
C1 C2 H2 126.4 . .
C3 C2 H2 126.4 . .
C4 C3 C5 121.1(5) . 3_656
C4 C3 C2 112.1(5) . .
C5 C3 C2 126.8(5) 3_656 .
C3 C4 C5 124.5(5) . .
C3 C4 S1 111.4(4) . .
C5 C4 S1 124.0(4) . .
C6 C5 C4 123.9(5) . .
C6 C5 C3 121.8(5) . 3_656
C4 C5 C3 114.3(5) . 3_656
C5 C6 C8 124.8(5) . .
C5 C6 C7 124.9(5) . .
C8 C6 C7 110.2(5) . .
N1 C7 C6 176.6(7) . .
N2 C8 C6 175.6(7) . .
C12 C9 H9A 109.5 . .
C12 C9 H9B 109.5 . .
H9A C9 H9B 109.5 . .
C12 C9 H9C 109.5 . .
H9A C9 H9C 109.5 . .
H9B C9 H9C 109.5 . .
C15 C10 H10A 109.5 . .
C15 C10 H10B 109.5 . .
H10A C10 H10B 109.5 . .
C15 C10 H10C 109.5 . .
H10A C10 H10C 109.5 . .
H10B C10 H10C 109.5 . .
C16 C11 C21 122.6(5) . 3_666
C16 C11 H11 118.7 . .
C21 C11 H11 118.7 3_666 .
C13 C12 C17 117.2(5) . .
C13 C12 C9 122.1(5) . .
C17 C12 C9 120.6(5) . .
C12 C13 C14 123.2(5) . .
C12 C13 H13 118.4 . .
C14 C13 H13 118.4 . .
C15 C14 C13 122.5(5) . .
C15 C14 H14 118.7 . .
C13 C14 H14 118.7 . .
C14 C15 C16 117.9(5) . .
C14 C15 C10 121.6(5) . .
C16 C15 C10 120.4(5) . .
C11 C16 C17 118.9(4) . .
C11 C16 C15 121.8(5) . .
C17 C16 C15 119.3(5) . .
C18 C17 C16 118.9(5) . .
C18 C17 C12 121.3(5) . .
C16 C17 C12 119.8(4) . .
C17 C18 C19 122.2(5) . .
C17 C18 H18 118.9 . .
C19 C18 H18 118.9 . .
C18 C19 C21 119.1(4) . 3_666
C18 C19 C20 121.2(4) . .
C21 C19 C20 119.7(4) 3_666 .
C21 C20 C22 120.5(4) . .
C21 C20 C19 120.0(4) . .
C22 C20 C19 119.5(4) . .
C11 C21 C20 121.4(4) 3_666 .
C11 C21 C19 118.3(4) 3_666 3_666
C20 C21 C19 120.3(4) . 3_666
C23 C22 C20 178.5(6) . .
C22 C23 Si1 176.8(5) . .
C25 C24 H24A 109.5 . .
C25 C24 H24B 109.5 . .
H24A C24 H24B 109.5 . .
C25 C24 H24C 109.5 . .
H24A C24 H24C 109.5 . .
H24B C24 H24C 109.5 . .
C24 C25 Si1 114.8(6) . .
C24 C25 H25A 108.6 . .
Si1 C25 H25A 108.6 . .
C24 C25 H25B 108.6 . .
Si1 C25 H25B 108.6 . .
H25A C25 H25B 107.6 . .
C27A C26A H26A 109.5 . .
C27A C26A H26B 109.5 . .
H26A C26A H26B 109.5 . .
C27A C26A H26C 109.5 . .
H26A C26A H26C 109.5 . .
H26B C26A H26C 109.5 . .
C26A C27A Si1 113.3(15) . .
C26A C27A H27A 108.9 . .
Si1 C27A H27A 108.9 . .
C26A C27A H27B 108.9 . .
Si1 C27A H27B 108.9 . .
H27A C27A H27B 107.7 . .
C29A C28A Si1 113.0(13) . .
C29A C28A H28A 109.0 . .
Si1 C28A H28A 109.0 . .
C29A C28A H28B 109.0 . .
Si1 C28A H28B 109.0 . .
H28A C28A H28B 107.8 . .
C28A C29A H29A 109.5 . .
C28A C29A H29B 109.5 . .
H29A C29A H29B 109.5 . .
C28A C29A H29C 109.5 . .
H29A C29A H29C 109.5 . .
H29B C29A H29C 109.5 . .
C27B C26B H26D 109.5 . .
C27B C26B H26E 109.5 . .
H26D C26B H26E 109.5 . .
C27B C26B H26F 109.5 . .
H26D C26B H26F 109.5 . .
H26E C26B H26F 109.5 . .
C26B C27B Si1 114(2) . .
C26B C27B H27C 108.9 . .
Si1 C27B H27C 108.9 . .
C26B C27B H27D 108.9 . .
Si1 C27B H27D 108.9 . .
H27C C27B H27D 107.7 . .
C29B C28B Si1 55.8(10) . .
C29B C28B H28C 118.2 . .
Si1 C28B H28C 118.2 . .
C29B C28B H28D 118.2 . .
Si1 C28B H28D 118.2 . .
H28C C28B H28D 115.4 . .
C28B C29B Si1 79.7(11) . .
C28B C29B H29D 109.5 . .
Si1 C29B H29D 33.5 . .
C28B C29B H29E 109.5 . .
Si1 C29B H29E 106.9 . .
H29D C29B H29E 109.5 . .
C28B C29B H29F 109.5 . .
Si1 C29B H29F 136.2 . .
H29D C29B H29F 109.5 . .
H29E C29B H29F 109.5 . .
C1 S1 C4 92.3(3) . .
C23 Si1 C25 108.7(3) . .
C23 Si1 C27A 109.3(5) . .
C25 Si1 C27A 119.8(7) . .
C29B Si1 C27B 104.8(10) . .
C29B Si1 C28B 44.5(4) . .
C27B Si1 C28B 147.9(10) . .
C23 Si1 C28A 101.1(6) . .
C25 Si1 C28A 109.6(6) . .
C27A Si1 C28A 106.8(8) . .

loop_
_geom_bond_atom_site_label_1
_geom_bond_atom_site_label_2
_geom_bond_distance
_geom_bond_site_symmetry_2
C1 C2 1.386(8) .
C1 S1 1.657(6) .
C1 H1 0.9300 .
C2 C3 1.500(7) .
C2 H2 0.9300 .
C3 C4 1.399(7) .
C3 C5 1.467(7) 3_656
C4 C5 1.448(7) .
C4 S1 1.718(5) .
C5 C6 1.363(7) .
C6 C8 1.444(9) .
C6 C7 1.446(9) .
C7 N1 1.146(8) .
C8 N2 1.143(8) .
C9 C12 1.493(8) .
C9 H9A 0.9600 .
C9 H9B 0.9600 .
C9 H9C 0.9600 .
C10 C15 1.508(8) .
C10 H10A 0.9600 .
C10 H10B 0.9600 .
C10 H10C 0.9600 .
C11 C16 1.389(7) .
C11 C21 1.408(6) 3_666
C11 H11 0.9300 .
C12 C13 1.360(8) .
C12 C17 1.449(7) .
C13 C14 1.401(8) .
C13 H13 0.9300 .
C14 C15 1.349(8) .
C14 H14 0.9300 .
C15 C16 1.456(7) .
C16 C17 1.437(7) .
C17 C18 1.391(7) .
C18 C19 1.404(7) .
C18 H18 0.9300 .
C19 C21 1.431(6) 3_666
C19 C20 1.434(7) .
C20 C21 1.423(7) .
C20 C22 1.426(6) .
C22 C23 1.199(7) .
C23 Si1 1.854(6) .
C24 C25 1.524(9) .
C24 H24A 0.9600 .
C24 H24B 0.9600 .
C24 H24C 0.9600 .
C25 Si1 1.868(7) .
C25 H25A 0.9700 .
C25 H25B 0.9700 .
C26A C27A 1.495(10) .
C26A H26A 0.9600 .
C26A H26B 0.9600 .
C26A H26C 0.9600 .
C27A Si1 1.885(11) .
C27A H27A 0.9700 .
C27A H27B 0.9700 .
C28A C29A 1.486(10) .
C28A Si1 2.096(13) .
C28A H28A 0.9700 .
C28A H28B 0.9700 .
C29A H29A 0.9600 .
C29A H29B 0.9600 .
C29A H29C 0.9600 .
C26B C27B 1.503(10) .
C26B H26D 0.9600 .
C26B H26E 0.9600 .
C26B H26F 0.9600 .
C27B Si1 1.972(14) .
C27B H27C 0.9700 .
C27B H27D 0.9700 .
C28B C29B 1.482(10) .
C28B Si1 2.081(15) .
C28B H28C 0.9700 .
C28B H28D 0.9700 .
C29B Si1 1.75(2) .
C29B H29D 0.9600 .
C29B H29E 0.9600 .
C29B H29F 0.9600 .

loop_
_geom_torsion_atom_site_label_1
_geom_torsion_atom_site_label_2
_geom_torsion_atom_site_label_3
_geom_torsion_atom_site_label_4
_geom_torsion
_geom_torsion_site_symmetry_1
_geom_torsion_site_symmetry_4
S1 C1 C2 C3 0.2(6) . .
C1 C2 C3 C4 -0.8(6) . .
C1 C2 C3 C5 -180.0(5) . 3_656
C5 C3 C4 C5 4.6(8) 3_656 .
C2 C3 C4 C5 -174.7(4) . .
C5 C3 C4 S1 -179.7(4) 3_656 .
C2 C3 C4 S1 1.0(5) . .
C3 C4 C5 C6 172.9(5) . .
S1 C4 C5 C6 -2.2(8) . .
C3 C4 C5 C3 -4.3(8) . 3_656
S1 C4 C5 C3 -179.4(4) . 3_656
C4 C5 C6 C8 6.9(9) . .
C3 C5 C6 C8 -176.1(5) 3_656 .
C4 C5 C6 C7 -170.0(5) . .
C3 C5 C6 C7 7.1(9) 3_656 .
C17 C12 C13 C14 2.6(8) . .
C9 C12 C13 C14 -178.7(5) . .
C12 C13 C14 C15 -0.8(9) . .
C13 C14 C15 C16 -1.4(8) . .
C13 C14 C15 C10 179.6(6) . .
C21 C11 C16 C17 -1.6(7) 3_666 .
C21 C11 C16 C15 177.4(5) 3_666 .
C14 C15 C16 C11 -177.4(5) . .
C10 C15 C16 C11 1.6(8) . .
C14 C15 C16 C17 1.7(7) . .
C10 C15 C16 C17 -179.3(5) . .
C11 C16 C17 C18 0.9(7) . .
C15 C16 C17 C18 -178.2(5) . .
C11 C16 C17 C12 179.2(4) . .
C15 C16 C17 C12 0.1(7) . .
C13 C12 C17 C18 176.0(5) . .
C9 C12 C17 C18 -2.7(7) . .
C13 C12 C17 C16 -2.2(7) . .
C9 C12 C17 C16 179.1(5) . .
C16 C17 C18 C19 0.9(7) . .
C12 C17 C18 C19 -177.3(5) . .
C17 C18 C19 C21 -2.1(7) . 3_666
C17 C18 C19 C20 178.6(5) . .
C18 C19 C20 C21 179.1(4) . .
C21 C19 C20 C21 -0.2(7) 3_666 .
C18 C19 C20 C22 -0.7(7) . .
C21 C19 C20 C22 180.0(4) 3_666 .
C22 C20 C21 C11 0.5(7) . 3_666
C19 C20 C21 C11 -179.3(4) . 3_666
C22 C20 C21 C19 -180.0(4) . 3_666
C19 C20 C21 C19 0.2(7) . 3_666
C2 C1 S1 C4 0.3(5) . .
C3 C4 S1 C1 -0.8(4) . .
C5 C4 S1 C1 174.9(5) . .
C28B C29B Si1 C27B -169.1(19) . .
C24 C25 Si1 C23 178.3(7) . .
C24 C25 Si1 C27A 51.8(10) . .
C24 C25 Si1 C28A -72.0(9) . .
C26A C27A Si1 C23 -34(2) . .
C26A C27A Si1 C25 92.3(19) . .
C26A C27A Si1 C28A -142(2) . .
